data_4061074
loop_
_publ_author_name
'Korobkov, Ilia'
'Gambarotta, Sandro'

_publ_section_title
;
 Cis Double Addition of CO2 to a Coordinated Arene of a Thorium Complex
;
_journal_coden_ASTM ORGND7
_journal_issue 23
_journal_name_full Organometallics
_journal_page_first 5379
_journal_page_last 5381
_journal_paper_doi 10.1021/om049470i
_journal_volume 23
_journal_year 2004
_chemical_formula_sum 'C58 H80 K2 N4 O9 Th'
_chemical_formula_weight 1287.50
_space_group_IT_number 13
_symmetry_cell_setting monoclinic
_symmetry_space_group_name_Hall '-P 2yc'
_symmetry_space_group_name_H-M 'P 1 2/c 1'
_cell_angle_alpha 90.00
_cell_angle_beta 94.161(5)
_cell_angle_gamma 90.00
_cell_formula_units_Z 4
_cell_length_a 17.034(5)
_cell_length_b 16.684(5)
_cell_length_c 20.545(6)
_cell_measurement_temperature 206(2)
_cell_volume 5823(3)
_diffrn_ambient_temperature 206(2)
_exptl_crystal_density_diffrn 1.469
_cod_depositor_comments
;
The following automatic conversions were performed:
'_symmetry_cell_setting' value 'Monoclinic' changed to 'monoclinic'
according to '/home/saulius/struct/CIF-dictionaries/cif_core.dic'
dictionary named 'cif_core.dic' version 2.4.1 from 2010-06-29.

Automatic conversion script
Id: cif_fix_enum 1527 2010-12-29 10:47:43Z saulius 
;
_cod_original_sg_symbol_H-M 'P 2/c'
_cod_database_code 4061074

loop_
_symmetry_equiv_pos_as_xyz
'x, y, z'
'-x, y, -z+1/2'
'-x, -y, -z'
'x, -y, z-1/2'

loop_
_atom_site_label
_atom_site_type_symbol
_atom_site_fract_x
_atom_site_fract_y
_atom_site_fract_z
_atom_site_U_iso_or_equiv
_atom_site_adp_type
_atom_site_occupancy
_atom_site_symmetry_multiplicity
_atom_site_calc_flag
_atom_site_refinement_flags
_atom_site_disorder_assembly
_atom_site_disorder_group
Th1 Th 0.27561(3) 0.20456(4) 0.05357(3) 0.0320(2) Uani 1 1 d . . .
K1 K 0.1051(2) 0.3275(3) 0.0999(2) 0.0609(12) Uani 1 1 d . . .
K2 K 0.5859(3) 0.1674(2) -0.13778(19) 0.0612(12) Uani 1 1 d . . .
N1 N 0.1391(7) 0.1499(8) 0.0687(6) 0.038(3) Uani 1 1 d . . .
N2 N 0.1690(8) 0.2812(8) -0.0312(6) 0.042(3) Uani 1 1 d . . .
N3 N 0.2798(7) 0.3554(7) 0.0738(6) 0.029(3) Uani 1 1 d . . .
N4 N 0.2378(8) 0.2315(8) 0.1774(6) 0.041(4) Uani 1 1 d . . .
C1 C 0.1109(9) 0.1314(9) 0.1296(8) 0.037(4) Uani 1 1 d . . .
C2 C 0.0330(11) 0.1346(11) 0.1257(8) 0.053(5) Uani 1 1 d . . .
H2A H 0.0009 0.1248 0.1601 0.064 Uiso 1 1 calc R . .
C3 C 0.0061(11) 0.1559(11) 0.0602(8) 0.055(5) Uani 1 1 d . . .
H3A H -0.0459 0.1653 0.0435 0.066 Uiso 1 1 calc R . .
C4 C 0.0741(9) 0.1593(11) 0.0268(8) 0.043(4) Uani 1 1 d . . .
C5 C 0.0822(9) 0.1643(10) -0.0452(7) 0.043(4) Uani 1 1 d . . .
C6 C 0.0779(11) 0.0795(12) -0.0740(8) 0.061(6) Uani 1 1 d . . .
H6A H 0.0225 0.0632 -0.0790 0.074 Uiso 1 1 calc R . .
H6B H 0.0973 0.0815 -0.1177 0.074 Uiso 1 1 calc R . .
C7 C 0.1233(11) 0.0161(9) -0.0353(9) 0.056(5) Uani 1 1 d . . .
H7A H 0.1163 -0.0351 -0.0573 0.084 Uiso 1 1 calc R . .
H7B H 0.1041 0.0125 0.0079 0.084 Uiso 1 1 calc R . .
H7C H 0.1787 0.0301 -0.0316 0.084 Uiso 1 1 calc R . .
C8 C 0.0129(10) 0.2158(11) -0.0801(8) 0.056(5) Uani 1 1 d . . .
H8A H -0.0372 0.1890 -0.0740 0.067 Uiso 1 1 calc R . .
H8B H 0.0117 0.2683 -0.0589 0.067 Uiso 1 1 calc R . .
C9 C 0.0206(11) 0.2281(14) -0.1540(10) 0.079(7) Uani 1 1 d . . .
H9A H -0.0236 0.2595 -0.1723 0.119 Uiso 1 1 calc R . .
H9B H 0.0209 0.1764 -0.1756 0.119 Uiso 1 1 calc R . .
H9C H 0.0693 0.2562 -0.1605 0.119 Uiso 1 1 calc R . .
C10 C 0.1590(9) 0.2047(10) -0.0558(7) 0.037(4) Uani 1 1 d . . .
C11 C 0.2257(11) 0.1816(10) -0.0849(7) 0.044(5) Uani 1 1 d . . .
H11A H 0.2348 0.1310 -0.1030 0.053 Uiso 1 1 calc R . .
C12 C 0.2779(10) 0.2471(12) -0.0826(8) 0.051(5) Uani 1 1 d . . .
H12A H 0.3278 0.2492 -0.0993 0.062 Uiso 1 1 calc R . .
C13 C 0.2400(8) 0.3090(9) -0.0501(8) 0.041(4) Uani 1 1 d . . .
C14 C 0.2621(10) 0.3981(10) -0.0401(8) 0.046(5) Uani 1 1 d . . .
C15 C 0.2035(12) 0.4503(11) -0.0829(8) 0.059(5) Uani 1 1 d . . .
H15A H 0.1503 0.4401 -0.0695 0.070 Uiso 1 1 calc R . .
H15B H 0.2156 0.5068 -0.0739 0.070 Uiso 1 1 calc R . .
C16 C 0.2032(13) 0.4367(13) -0.1552(11) 0.091(8) Uani 1 1 d . . .
H16A H 0.1654 0.4725 -0.1777 0.136 Uiso 1 1 calc R . .
H16B H 0.1888 0.3816 -0.1651 0.136 Uiso 1 1 calc R . .
H16C H 0.2553 0.4474 -0.1694 0.136 Uiso 1 1 calc R . .
C17 C 0.3469(9) 0.4114(8) -0.0574(8) 0.040(4) Uani 1 1 d . . .
H17A H 0.3813 0.3756 -0.0304 0.048 Uiso 1 1 calc R . .
H17B H 0.3509 0.3959 -0.1031 0.048 Uiso 1 1 calc R . .
C18 C 0.3766(11) 0.4954(10) -0.0484(10) 0.066(6) Uani 1 1 d . . .
H18A H 0.4305 0.4983 -0.0606 0.099 Uiso 1 1 calc R . .
H18B H 0.3746 0.5109 -0.0031 0.099 Uiso 1 1 calc R . .
H18C H 0.3439 0.5313 -0.0758 0.099 Uiso 1 1 calc R . .
C19 C 0.2570(8) 0.4141(9) 0.0313(7) 0.032(4) Uani 1 1 d . . .
C20 C 0.2323(11) 0.4830(10) 0.0626(10) 0.055(5) Uani 1 1 d . . .
H20A H 0.2091 0.5293 0.0436 0.066 Uiso 1 1 calc R . .
C21 C 0.2509(10) 0.4661(11) 0.1308(9) 0.050(5) Uani 1 1 d . . .
H21A H 0.2439 0.5011 0.1658 0.060 Uiso 1 1 calc R . .
C22 C 0.2795(10) 0.3928(10) 0.1352(7) 0.039(4) Uani 1 1 d . . .
C23 C 0.3232(10) 0.3517(10) 0.1931(8) 0.045(5) Uani 1 1 d . . .
C24 C 0.4092(10) 0.3750(12) 0.1989(9) 0.058(5) Uani 1 1 d . . .
H24A H 0.4356 0.3846 0.2399 0.070 Uiso 1 1 calc R . .
C25 C 0.4510(12) 0.3823(14) 0.1381(10) 0.082(7) Uani 1 1 d . . .
H25A H 0.5054 0.3971 0.1491 0.123 Uiso 1 1 calc R . .
H25B H 0.4258 0.4232 0.1103 0.123 Uiso 1 1 calc R . .
H25C H 0.4491 0.3314 0.1153 0.123 Uiso 1 1 calc R . .
C26 C 0.2834(11) 0.3739(11) 0.2560(9) 0.059(5) Uani 1 1 d . . .
H26A H 0.2918 0.4311 0.2649 0.071 Uiso 1 1 calc R . .
H26B H 0.2265 0.3652 0.2486 0.071 Uiso 1 1 calc R . .
C27 C 0.3137(13) 0.3261(14) 0.3159(9) 0.090(8) Uani 1 1 d . . .
H27A H 0.2869 0.3437 0.3535 0.135 Uiso 1 1 calc R . .
H27B H 0.3699 0.3347 0.3240 0.135 Uiso 1 1 calc R . .
H27C H 0.3036 0.2695 0.3083 0.135 Uiso 1 1 calc R . .
C28 C 0.3129(11) 0.2627(10) 0.1838(7) 0.042(4) Uani 1 1 d . . .
C29 C 0.3689(9) 0.1988(10) 0.1809(7) 0.039(4) Uani 1 1 d . . .
H29A H 0.4239 0.2029 0.1805 0.046 Uiso 1 1 calc R . .
C30 C 0.3231(12) 0.1287(11) 0.1787(8) 0.053(5) Uani 1 1 d . . .
H30A H 0.3428 0.0761 0.1775 0.064 Uiso 1 1 calc R . .
C31 C 0.2457(10) 0.1492(10) 0.1785(7) 0.038(4) Uani 1 1 d . . .
C32 C 0.1698(10) 0.1023(10) 0.1813(8) 0.045(4) Uani 1 1 d . . .
C33 C 0.1386(11) 0.1198(12) 0.2497(8) 0.062(6) Uani 1 1 d . . .
H33A H 0.1305 0.1776 0.2541 0.074 Uiso 1 1 calc R . .
H33B H 0.0875 0.0934 0.2523 0.074 Uiso 1 1 calc R . .
C34 C 0.1953(11) 0.0904(13) 0.3069(8) 0.074(7) Uani 1 1 d . . .
H34A H 0.1734 0.1030 0.3480 0.111 Uiso 1 1 calc R . .
H34B H 0.2458 0.1169 0.3051 0.111 Uiso 1 1 calc R . .
H34C H 0.2024 0.0329 0.3035 0.111 Uiso 1 1 calc R . .
C35 C 0.1861(12) 0.0109(10) 0.1729(9) 0.063(6) Uani 1 1 d . . .
H35A H 0.2049 0.0030 0.1294 0.076 Uiso 1 1 calc R . .
H35B H 0.2292 -0.0041 0.2047 0.076 Uiso 1 1 calc R . .
C36 C 0.1198(14) -0.0461(14) 0.1802(11) 0.100(9) Uani 1 1 d . . .
H36A H 0.1376 -0.1004 0.1730 0.151 Uiso 1 1 calc R . .
H36B H 0.0767 -0.0333 0.1485 0.151 Uiso 1 1 calc R . .
H36C H 0.1021 -0.0417 0.2239 0.151 Uiso 1 1 calc R . .
C37 C -0.1022(14) 0.3341(18) 0.1247(14) 0.121(11) Uani 1 1 d . . .
H37A H -0.0909 0.3344 0.0791 0.182 Uiso 1 1 calc R . .
H37B H -0.1350 0.3798 0.1335 0.182 Uiso 1 1 calc R . .
H37C H -0.1296 0.2851 0.1343 0.182 Uiso 1 1 calc R . .
O1 O 0.0232(11) 0.4892(11) 0.0884(13) 0.124(7) Uani 1 1 d . . .
C38 C -0.0391(13) 0.3398(14) 0.2297(14) 0.101(9) Uani 1 1 d . . .
H38A H -0.0696 0.2928 0.2416 0.121 Uiso 1 1 calc R . .
H38B H -0.0689 0.3877 0.2406 0.121 Uiso 1 1 calc R . .
C39 C 0.040(2) 0.540(2) 0.1414(17) 0.163(16) Uani 1 1 d . . .
H39A H 0.0446 0.5093 0.1814 0.244 Uiso 1 1 calc R . .
H39B H -0.0016 0.5795 0.1435 0.244 Uiso 1 1 calc R . .
H39C H 0.0897 0.5678 0.1361 0.244 Uiso 1 1 calc R . .
O2 O -0.0318(11) 0.3386(11) 0.1637(10) 0.117(6) Uani 1 1 d . . .
C40 C 0.0148(13) 0.5277(15) 0.0282(15) 0.105(10) Uani 1 1 d . . .
H40A H 0.0657 0.5503 0.0184 0.126 Uiso 1 1 calc R . .
H40B H -0.0223 0.5723 0.0310 0.126 Uiso 1 1 calc R . .
C41 C 0.7451(11) 0.1598(12) -0.0120(10) 0.066(6) Uani 1 1 d . . .
H41A H 0.7814 0.1200 -0.0221 0.080 Uiso 1 1 calc R . .
C42 C 0.7622(13) 0.2386(14) -0.0217(10) 0.074(6) Uani 1 1 d . . .
H42A H 0.8118 0.2529 -0.0353 0.089 Uiso 1 1 calc R . .
C43 C 0.7084(11) 0.2965(13) -0.0120(10) 0.065(5) Uani 1 1 d . . .
H43A H 0.7194 0.3504 -0.0212 0.078 Uiso 1 1 calc R . .
C44 C 0.6375(10) 0.2754(10) 0.0115(8) 0.051(5) Uani 1 1 d . . .
H44A H 0.6001 0.3152 0.0189 0.062 Uiso 1 1 calc R . .
C45 C 0.6209(8) 0.1953(8) 0.0245(7) 0.031(4) Uani 1 1 d . . .
C46 C 0.6735(9) 0.1377(9) 0.0129(7) 0.038(4) Uani 1 1 d . . .
C47 C 0.6585(10) 0.0505(10) 0.0248(8) 0.044(4) Uani 1 1 d . . .
H47A H 0.7016 0.0312 0.0557 0.053 Uiso 1 1 calc R . .
C48 C 0.5834(11) 0.0362(10) 0.0558(8) 0.049(5) Uani 1 1 d . . .
H48A H 0.5720 -0.0170 0.0668 0.059 Uiso 1 1 calc R . .
C49 C 0.5316(10) 0.0914(11) 0.0692(8) 0.048(5) Uani 1 1 d . . .
H49A H 0.4872 0.0759 0.0907 0.058 Uiso 1 1 calc R . .
C50 C 0.5408(9) 0.1802(9) 0.0510(8) 0.040(4) Uani 1 1 d . . .
H50A H 0.5372 0.2129 0.0909 0.048 Uiso 1 1 calc R . .
C51 C 0.4699(9) 0.2011(10) 0.0028(9) 0.047(4) Uani 1 1 d . . .
O3 O 0.4052(6) 0.2151(6) 0.0310(5) 0.041(3) Uani 1 1 d . . .
O4 O 0.4762(7) 0.1997(9) -0.0561(6) 0.068(4) Uani 1 1 d . . .
C52 C 0.6598(10) -0.0017(11) -0.0376(9) 0.046(4) Uani 1 1 d . . .
O5 O 0.6321(8) 0.0268(7) -0.0897(6) 0.060(3) Uani 1 1 d . . .
O6 O 0.6857(7) -0.0731(7) -0.0294(5) 0.049(3) Uani 1 1 d . . .
C53 C 0.5363(17) 0.3825(15) -0.1286(13) 0.120(10) Uani 1 1 d . . .
H53A H 0.5000 0.3582 -0.1001 0.180 Uiso 1 1 calc R . .
H53B H 0.5103 0.4264 -0.1525 0.180 Uiso 1 1 calc R . .
H53C H 0.5820 0.4026 -0.1027 0.180 Uiso 1 1 calc R . .
O7 O 0.5603(9) 0.3245(8) -0.1731(7) 0.077(4) Uani 1 1 d . . .
C54 C 0.6133(17) 0.3564(17) -0.2167(15) 0.134(12) Uani 1 1 d . . .
H54A H 0.5828 0.3819 -0.2533 0.161 Uiso 1 1 calc R . .
H54B H 0.6452 0.3981 -0.1939 0.161 Uiso 1 1 calc R . .
C55 C 0.660(3) 0.304(2) -0.240(2) 0.25(3) Uani 1 1 d . . .
H55A H 0.7006 0.3350 -0.2598 0.299 Uiso 1 1 calc R . .
H55B H 0.6291 0.2775 -0.2756 0.299 Uiso 1 1 calc R . .
O8 O 0.6986(10) 0.2451(11) -0.2071(8) 0.095(5) Uani 1 1 d . . .
C56 C 0.7758(17) 0.255(3) -0.2031(15) 0.177(17) Uani 1 1 d . . .
H56A H 0.8004 0.2144 -0.1746 0.265 Uiso 1 1 calc R . .
H56B H 0.7888 0.3077 -0.1857 0.265 Uiso 1 1 calc R . .
H56C H 0.7950 0.2499 -0.2463 0.265 Uiso 1 1 calc R . .
C57 C 0.6391(14) 0.0953(14) -0.3051(11) 0.096(8) Uani 1 1 d . . .
H57A H 0.6657 0.1461 -0.2965 0.144 Uiso 1 1 calc R . .
H57B H 0.6202 0.0927 -0.3508 0.144 Uiso 1 1 calc R . .
H57C H 0.6755 0.0516 -0.2951 0.144 Uiso 1 1 calc R . .
O9 O 0.5754(11) 0.0890(11) -0.2662(9) 0.124(7) Uani 1 1 d . . .
C58 C 0.5324(14) 0.0223(12) -0.2696(10) 0.083(7) Uani 1 1 d . . .
H58A H 0.5666 -0.0231 -0.2567 0.099 Uiso 1 1 calc R . .
H58B H 0.5129 0.0138 -0.3151 0.099 Uiso 1 1 calc R . .

loop_
_atom_site_aniso_label
_atom_site_aniso_U_11
_atom_site_aniso_U_22
_atom_site_aniso_U_33
_atom_site_aniso_U_23
_atom_site_aniso_U_13
_atom_site_aniso_U_12
Th1 0.0397(4) 0.0310(3) 0.0265(3) -0.0045(3) 0.0110(2) -0.0024(4)
K1 0.048(2) 0.075(3) 0.061(3) -0.015(2) 0.015(2) 0.005(2)
K2 0.097(3) 0.049(3) 0.041(2) 0.0033(19) 0.028(2) 0.007(2)
N1 0.039(8) 0.056(9) 0.019(7) 0.004(6) 0.010(6) -0.011(7)
N2 0.048(9) 0.040(9) 0.037(8) 0.003(7) 0.008(7) -0.004(7)
N3 0.036(7) 0.015(7) 0.041(9) 0.019(6) 0.025(7) 0.009(6)
N4 0.048(9) 0.055(10) 0.021(7) -0.004(6) 0.012(6) -0.023(7)
C1 0.035(10) 0.031(10) 0.045(11) -0.008(8) 0.007(8) -0.026(8)
C2 0.060(13) 0.068(14) 0.033(11) 0.000(9) 0.012(9) -0.027(10)
C3 0.061(13) 0.060(13) 0.042(12) 0.003(9) 0.002(10) -0.008(10)
C4 0.030(10) 0.066(12) 0.033(10) 0.010(9) -0.006(9) -0.021(9)
C5 0.046(11) 0.060(12) 0.023(9) -0.005(8) 0.009(8) -0.024(9)
C6 0.066(13) 0.081(15) 0.036(11) 0.000(10) -0.003(10) -0.028(11)
C7 0.090(15) 0.024(10) 0.054(12) -0.012(9) 0.015(11) -0.023(10)
C8 0.043(10) 0.072(14) 0.052(12) 0.013(10) -0.009(9) -0.005(10)
C9 0.040(11) 0.12(2) 0.072(15) 0.010(13) -0.012(10) -0.001(12)
C10 0.056(11) 0.029(9) 0.027(8) 0.003(8) 0.020(8) -0.007(9)
C11 0.077(14) 0.034(11) 0.020(8) -0.005(7) 0.006(9) -0.013(9)
C12 0.038(11) 0.077(14) 0.039(11) 0.001(10) -0.001(9) 0.007(11)
C13 0.026(10) 0.028(10) 0.065(11) -0.024(9) -0.013(9) 0.009(7)
C14 0.045(10) 0.053(12) 0.041(11) -0.007(9) 0.013(8) 0.006(9)
C15 0.085(15) 0.051(13) 0.042(11) 0.017(9) 0.017(10) 0.014(11)
C16 0.105(19) 0.072(16) 0.099(19) 0.040(14) 0.034(15) 0.024(14)
C17 0.057(11) 0.017(9) 0.047(10) -0.003(7) 0.008(9) -0.001(8)
C18 0.074(14) 0.047(12) 0.082(15) 0.010(11) 0.044(12) -0.004(10)
C19 0.025(9) 0.028(10) 0.043(10) 0.017(8) 0.009(7) 0.006(7)
C20 0.064(13) 0.029(11) 0.071(14) -0.008(10) 0.002(11) 0.016(9)
C21 0.046(11) 0.046(13) 0.059(13) -0.025(10) 0.006(10) -0.011(9)
C22 0.050(11) 0.039(11) 0.029(10) -0.014(9) 0.010(8) -0.016(9)
C23 0.064(13) 0.033(11) 0.037(10) 0.011(8) -0.007(9) -0.001(9)
C24 0.036(11) 0.089(16) 0.048(12) 0.000(11) -0.010(9) -0.006(10)
C25 0.080(16) 0.081(17) 0.084(17) 0.015(13) 0.008(13) 0.000(12)
C26 0.065(13) 0.053(12) 0.063(13) -0.012(10) 0.029(11) -0.010(10)
C27 0.109(18) 0.12(2) 0.041(13) -0.023(13) 0.026(12) -0.013(15)
C28 0.054(12) 0.051(12) 0.022(9) -0.005(8) 0.012(8) 0.003(9)
C29 0.032(9) 0.038(10) 0.047(10) -0.012(9) 0.011(7) 0.001(9)
C30 0.082(15) 0.044(13) 0.035(10) -0.005(9) 0.018(10) 0.021(11)
C31 0.042(11) 0.040(11) 0.034(10) 0.011(8) 0.017(8) 0.004(9)
C32 0.050(11) 0.052(12) 0.034(10) 0.004(9) 0.008(9) -0.004(9)
C33 0.068(13) 0.070(14) 0.048(12) 0.002(10) 0.012(10) -0.035(11)
C34 0.086(15) 0.110(18) 0.028(11) 0.021(11) 0.018(10) -0.020(13)
C35 0.101(16) 0.035(11) 0.055(12) -0.002(9) 0.011(11) -0.011(11)
C36 0.12(2) 0.081(17) 0.098(19) 0.027(14) -0.020(16) -0.048(15)
C37 0.064(17) 0.16(3) 0.14(3) 0.04(2) 0.048(18) 0.048(18)
O1 0.110(14) 0.087(14) 0.18(2) 0.047(15) 0.064(15) 0.028(11)
C38 0.10(2) 0.068(16) 0.14(3) 0.010(16) 0.05(2) -0.025(13)
C39 0.17(3) 0.14(3) 0.17(3) -0.07(3) -0.01(3) 0.08(3)
O2 0.102(14) 0.137(16) 0.121(16) 0.028(13) 0.066(13) 0.043(12)
C40 0.054(16) 0.07(2) 0.19(3) 0.004(18) 0.043(19) 0.001(13)
C41 0.049(12) 0.046(13) 0.108(17) -0.021(12) 0.032(12) -0.018(10)
C42 0.067(14) 0.078(16) 0.083(16) 0.008(12) 0.045(12) 0.002(13)
C43 0.062(13) 0.043(11) 0.093(15) 0.002(12) 0.020(11) -0.016(12)
C44 0.048(11) 0.046(13) 0.061(12) -0.025(9) 0.012(9) 0.003(9)
C45 0.040(9) 0.014(9) 0.041(9) -0.002(7) 0.010(7) -0.007(8)
C46 0.039(10) 0.036(11) 0.039(10) -0.013(8) 0.018(8) -0.003(8)
C47 0.064(12) 0.039(11) 0.031(10) -0.015(8) 0.014(9) -0.010(9)
C48 0.075(14) 0.031(11) 0.043(11) 0.008(8) 0.021(10) -0.009(10)
C49 0.044(11) 0.064(13) 0.040(11) 0.006(9) 0.029(9) 0.001(10)
C50 0.052(11) 0.036(11) 0.034(10) -0.004(7) 0.012(8) -0.013(8)
C51 0.033(10) 0.034(10) 0.074(14) -0.008(10) 0.006(10) -0.007(9)
O3 0.031(6) 0.038(7) 0.056(7) -0.015(6) 0.013(5) -0.001(5)
O4 0.058(8) 0.118(12) 0.029(7) -0.009(8) 0.017(6) 0.002(8)
C52 0.052(12) 0.041(12) 0.048(12) 0.007(10) 0.014(9) -0.001(9)
O5 0.096(10) 0.040(8) 0.044(8) -0.002(6) 0.011(7) 0.009(7)
O6 0.075(9) 0.030(7) 0.041(7) -0.002(5) -0.004(6) 0.000(6)
C53 0.17(3) 0.067(18) 0.12(2) 0.011(17) -0.01(2) 0.004(18)
O7 0.101(11) 0.054(9) 0.079(10) 0.022(8) 0.037(9) 0.012(8)
C54 0.14(3) 0.12(2) 0.15(3) 0.11(2) 0.03(2) 0.02(2)
C55 0.33(6) 0.18(4) 0.28(5) 0.15(4) 0.26(5) 0.18(4)
O8 0.088(12) 0.102(13) 0.102(12) 0.016(10) 0.052(10) 0.017(10)
C56 0.08(2) 0.33(5) 0.12(3) 0.01(3) 0.028(19) 0.02(3)
C57 0.105(19) 0.097(19) 0.091(18) -0.002(15) 0.036(16) -0.001(15)
O9 0.149(16) 0.083(13) 0.152(17) -0.015(11) 0.100(14) -0.011(12)
C58 0.14(2) 0.049(13) 0.064(16) -0.028(11) 0.021(13) -0.018(14)

loop_
_geom_bond_atom_site_label_1
_geom_bond_atom_site_label_2
_geom_bond_distance
_geom_bond_site_symmetry_2
_geom_bond_publ_flag
Th1 O3 2.294(9) . ?
Th1 O6 2.353(11) 3_655 ?
Th1 N1 2.537(12) . ?
Th1 N3 2.551(11) . ?
Th1 N4 2.708(12) . ?
Th1 N2 2.739(13) . ?
Th1 C13 2.784(17) . ?
Th1 C31 2.810(15) . ?
Th1 C12 2.889(17) . ?
Th1 C28 2.873(15) . ?
Th1 C10 2.888(15) . ?
Th1 C30 2.927(17) . ?
K1 O2 2.763(16) . ?
K1 O1 3.039(18) . ?
K1 N2 3.076(13) . ?
K1 N1 3.095(14) . ?
K1 N3 3.096(12) . ?
K1 N4 3.113(15) . ?
K1 C4 3.208(18) . ?
K1 C22 3.198(16) . ?
K1 C1 3.329(16) . ?
K1 C19 3.362(14) . ?
K1 C3 3.392(18) . ?
K1 C21 3.419(16) . ?
K2 O5 2.644(13) . ?
K2 O4 2.656(12) . ?
K2 O7 2.745(13) . ?
K2 O8 2.790(16) . ?
K2 O9 2.939(19) . ?
K2 C55 3.40(3) . ?
K2 C46 3.375(16) . ?
K2 C45 3.377(15) . ?
N1 C4 1.362(18) . ?
N1 C1 1.405(19) . ?
N2 C13 1.377(19) . ?
N2 C10 1.378(19) . ?
N3 C19 1.351(17) . ?
N3 C22 1.407(18) . ?
N4 C28 1.38(2) . ?
N4 C31 1.38(2) . ?
C1 C2 1.32(2) . ?
C1 C32 1.49(2) . ?
C2 C3 1.44(2) . ?
C3 C4 1.39(2) . ?
C4 C5 1.50(2) . ?
C5 C10 1.50(2) . ?
C5 C6 1.53(2) . ?
C5 C8 1.59(2) . ?
C6 C7 1.50(2) . ?
C8 C9 1.55(2) . ?
C10 C11 1.38(2) . ?
C11 C12 1.41(2) . ?
C12 C13 1.41(2) . ?
C13 C14 1.54(2) . ?
C14 C19 1.50(2) . ?
C14 C17 1.53(2) . ?
C14 C15 1.55(2) . ?
C15 C16 1.50(3) . ?
C17 C18 1.50(2) . ?
C19 C20 1.40(2) . ?
C20 C21 1.44(2) . ?
C21 C22 1.32(2) . ?
C22 C23 1.52(2) . ?
C23 C28 1.51(2) . ?
C23 C24 1.51(2) . ?
C23 C26 1.55(2) . ?
C24 C25 1.49(2) . ?
C26 C27 1.52(3) . ?
C28 C29 1.43(2) . ?
C29 C30 1.40(2) . ?
C30 C31 1.36(2) . ?
C31 C32 1.52(2) . ?
C32 C33 1.56(2) . ?
C32 C35 1.56(2) . ?
C33 C34 1.55(2) . ?
C35 C36 1.49(2) . ?
C37 O2 1.39(3) . ?
O1 C39 1.40(3) . ?
O1 C40 1.39(3) . ?
C38 O2 1.37(3) . ?
C38 C38 1.52(5) 2 ?
C40 C40 1.54(5) 3_565 ?
C41 C42 1.36(3) . ?
C41 C46 1.41(2) . ?
C42 C43 1.36(3) . ?
C43 C44 1.38(2) . ?
C44 C45 1.40(2) . ?
C45 C46 1.35(2) . ?
C45 C50 1.53(2) . ?
C46 C47 1.50(2) . ?
C47 C48 1.49(2) . ?
C47 C52 1.55(2) . ?
C48 C49 1.32(2) . ?
C49 C50 1.54(2) . ?
C50 C51 1.55(2) . ?
C51 O4 1.22(2) . ?
C51 O3 1.304(18) . ?
C52 O5 1.234(19) . ?
C52 O6 1.278(19) . ?
O6 Th1 2.353(11) 3_655 ?
C53 O7 1.41(3) . ?
O7 C54 1.42(3) . ?
C54 C55 1.30(4) . ?
C55 O8 1.33(3) . ?
O8 C56 1.32(3) . ?
C57 O9 1.40(2) . ?
O9 C58 1.33(2) . ?
C58 C58 1.41(4) 2_654 ?
